data_7129995
loop_
_publ_author_name
'Takiguchi, Asahi'
'Inai, Naoto'
'Kang, Seongsoo'
'Hagai, Masaya'
'Lee, Seokwon'
'Yanai, Takeshi'
'Kim, Dongho'
'Shinokubo, Hiroshi'

_publ_section_title
;
 5-Thiaporphyrinium cation: effect of sulphur incorporation on excited
 state dynamics
;
_journal_name_full 'Chemical Communications'
_journal_paper_doi 10.1039/D2CC00522K
_journal_year 2022
_chemical_formula_moiety 'C35 H45 N4 S+, C32 H12 B F24-, 0.5(C6 H12)'
_chemical_formula_sum 'C70 H63 B F24 N4 S'
_chemical_formula_weight 1459.11
_space_group_crystal_system triclinic
_space_group_IT_number 2
_space_group_name_Hall '-P 1'
_space_group_name_H-M_alt 'P -1'
_atom_sites_solution_hydrogens geom
_audit_creation_method SHELXL-2018/3
_audit_update_record
;
2022-04-09 deposited with the CCDC.	2022-04-12 downloaded from the CCDC.
;
_cell_angle_alpha 107.949(2)
_cell_angle_beta 99.555(2)
_cell_angle_gamma 99.629(2)
_cell_formula_units_Z 2
_cell_length_a 13.4974(6)
_cell_length_b 14.6725(7)
_cell_length_c 18.5690(9)
_cell_measurement_reflns_used 9862
_cell_measurement_temperature 93(2)
_cell_measurement_theta_max 25.01
_cell_measurement_theta_min 2.32
_cell_volume 3355.1(3)
_computing_cell_refinement 'Bruker SAINT'
_computing_data_collection 'Bruker APEX2'
_computing_data_reduction 'Bruker SAINT'
_computing_structure_refinement 'SHELXL-2018/3 (Sheldrick, 2018)'
_computing_structure_solution 'SHELXT 2014/5 (Sheldrick, 2014)'
_diffrn_ambient_temperature 93(2)
_diffrn_measured_fraction_theta_full 0.964
_diffrn_measured_fraction_theta_max 0.964
_diffrn_measurement_device_type 'Bruker APEX-II CCD'
_diffrn_measurement_method '\f and \w scans'
_diffrn_radiation_type MoK\a
_diffrn_radiation_wavelength 0.71073
_diffrn_reflns_av_R_equivalents 0.0195
_diffrn_reflns_av_unetI/netI 0.0291
_diffrn_reflns_Laue_measured_fraction_full 0.964
_diffrn_reflns_Laue_measured_fraction_max 0.964
_diffrn_reflns_limit_h_max 14
_diffrn_reflns_limit_h_min -16
_diffrn_reflns_limit_k_max 17
_diffrn_reflns_limit_k_min -17
_diffrn_reflns_limit_l_max 22
_diffrn_reflns_limit_l_min -22
_diffrn_reflns_number 24377
_diffrn_reflns_point_group_measured_fraction_full 0.964
_diffrn_reflns_point_group_measured_fraction_max 0.964
_diffrn_reflns_theta_full 25.022
_diffrn_reflns_theta_max 25.022
_diffrn_reflns_theta_min 1.904
_exptl_absorpt_coefficient_mu 0.161
_exptl_crystal_colour purple
_exptl_crystal_density_diffrn 1.444
_exptl_crystal_description block
_exptl_crystal_F_000 1496
_exptl_crystal_size_max 0.239
_exptl_crystal_size_mid 0.162
_exptl_crystal_size_min 0.125
_refine_diff_density_max 1.668
_refine_diff_density_min -0.898
_refine_diff_density_rms 0.076
_refine_ls_extinction_method none
_refine_ls_goodness_of_fit_ref 1.015
_refine_ls_hydrogen_treatment mixed
_refine_ls_matrix_type full
_refine_ls_number_parameters 968
_refine_ls_number_reflns 11420
_refine_ls_number_restraints 8
_refine_ls_restrained_S_all 1.136
_refine_ls_R_factor_all 0.0771
_refine_ls_R_factor_gt 0.0683
_refine_ls_shift/su_max 0.000
_refine_ls_shift/su_mean 0.000
_refine_ls_structure_factor_coef Fsqd
_refine_ls_weighting_details 'w=1/[\s^2^(Fo^2^)+(0.0875P)^2^+7.0298P] where P=(Fo^2^+2Fc^2^)/3'
_refine_ls_weighting_scheme calc
_refine_ls_wR_factor_gt 0.1730
_refine_ls_wR_factor_ref 0.1807
_reflns_Friedel_coverage 0.000
_reflns_number_gt 9852
_reflns_number_total 11420
_reflns_threshold_expression 'I > 2\s(I)'
_cod_data_source_file d2cc00522k2.cif
_cod_data_source_block 20201012_OESP_BArF_0m_a
_cod_database_code 7129995
_shelx_shelxl_version_number 2018/3
_shelx_space_group_comment
;
The symmetry employed for this shelxl refinement is uniquely defined
by the following loop, which should always be used as a source of
symmetry information in preference to the above space-group names.
They are only intended as comments.
;
_shelx_estimated_absorpt_t_min 0.962
_shelx_estimated_absorpt_t_max 0.979

loop_
_space_group_symop_operation_xyz
'x, y, z'
'-x, -y, -z'

loop_
_atom_site_label
_atom_site_type_symbol
_atom_site_fract_x
_atom_site_fract_y
_atom_site_fract_z
_atom_site_U_iso_or_equiv
_atom_site_adp_type
_atom_site_occupancy
_atom_site_site_symmetry_order
_atom_site_calc_flag
_atom_site_refinement_flags_posn
_atom_site_refinement_flags_adp
_atom_site_refinement_flags_occupancy
_atom_site_disorder_assembly
_atom_site_disorder_group
C6 C 0.9773(2) 0.3434(2) 0.50381(17) 0.0209(6) Uani 1 1 d . . . . .
C7 C 0.9634(2) 0.2602(2) 0.43459(17) 0.0223(6) Uani 1 1 d . . . . .
C8 C 0.8799(2) 0.2624(2) 0.38187(16) 0.0205(6) Uani 1 1 d . . . . .
C9 C 0.8428(2) 0.3469(2) 0.41841(15) 0.0187(6) Uani 1 1 d . . . . .
C11 C 0.7164(2) 0.4602(2) 0.41920(15) 0.0195(6) Uani 1 1 d . . . . .
C12 C 0.6269(2) 0.4822(2) 0.37745(16) 0.0209(6) Uani 1 1 d . . . . .
C13 C 0.6132(2) 0.5668(2) 0.42665(16) 0.0202(6) Uani 1 1 d . . . . .
C14 C 0.6944(2) 0.59358(19) 0.49752(16) 0.0183(6) Uani 1 1 d . . . . .
C16 C 0.7787(2) 0.7029(2) 0.63688(16) 0.0192(6) Uani 1 1 d . . . . .
C17 C 0.7910(2) 0.7853(2) 0.70669(16) 0.0210(6) Uani 1 1 d . . . . .
C18 C 0.8697(2) 0.7799(2) 0.76149(16) 0.0218(6) Uani 1 1 d . . . . .
C19 C 0.9068(2) 0.6950(2) 0.72593(16) 0.0200(6) Uani 1 1 d . . . . .
C20 C 0.9866(9) 0.6609(8) 0.7591(5) 0.025(3) Uani 0.85(3) 1 d . . P A 2
H1 H 1.017499 0.699031 0.812142 0.030 Uiso 0.85(3) 1 calc R U P A 2
C1 C 1.0293(2) 0.58182(19) 0.72934(15) 0.0183(6) Uani 1 1 d . . . . .
C2 C 1.1161(2) 0.5588(2) 0.77319(16) 0.0200(6) Uani 1 1 d . . . . .
C3 C 1.1382(2) 0.4803(2) 0.72237(17) 0.0213(6) Uani 1 1 d . . . . .
C4 C 1.0621(2) 0.45675(19) 0.64969(16) 0.0200(6) Uani 1 1 d . . . . .
N2 N 0.90373(17) 0.39379(17) 0.49212(13) 0.0187(5) Uani 1 1 d . . . . .
H64 H 0.896454 0.447650 0.526298 0.022 Uiso 1 1 calc R U . . .
N3 N 0.75607(17) 0.52775(16) 0.49173(13) 0.0183(5) Uani 1 1 d . . . . .
N4 N 0.85031(17) 0.65125(16) 0.65091(13) 0.0183(5) Uani 1 1 d . . . . .
H65 H 0.858807 0.597905 0.616876 0.022 Uiso 1 1 calc R U . . .
N1 N 0.99719(18) 0.51790(17) 0.65368(13) 0.0201(5) Uani 1 1 d . . . . .
C25 C 1.0250(2) 0.1832(2) 0.4253(2) 0.0309(7) Uani 1 1 d . . . . .
H5 H 1.094128 0.212107 0.461133 0.037 Uiso 1 1 calc R U . . .
H6 H 1.034777 0.161495 0.371416 0.037 Uiso 1 1 calc R U . . .
C26 C 0.9720(3) 0.0943(3) 0.4422(3) 0.0561(12) Uani 1 1 d . . . . .
H7 H 0.965712 0.114946 0.496414 0.084 Uiso 1 1 calc R U . . .
H8 H 1.013214 0.044531 0.433742 0.084 Uiso 1 1 calc R U . . .
H9 H 0.903120 0.066223 0.407439 0.084 Uiso 1 1 calc R U . . .
C27 C 0.8346(2) 0.1911(2) 0.30063(17) 0.0272(7) Uani 1 1 d . . . . .
H10 H 0.886980 0.155188 0.282964 0.033 Uiso 1 1 calc R U . . .
H11 H 0.818894 0.228660 0.265805 0.033 Uiso 1 1 calc R U . . .
C28 C 0.7362(3) 0.1160(2) 0.2925(2) 0.0372(8) Uani 1 1 d . . . . .
H12 H 0.750905 0.078114 0.326549 0.056 Uiso 1 1 calc R U . . .
H13 H 0.712101 0.071263 0.238382 0.056 Uiso 1 1 calc R U . . .
H14 H 0.682592 0.150618 0.307383 0.056 Uiso 1 1 calc R U . . .
C29 C 0.5626(2) 0.4188(2) 0.29801(17) 0.0269(6) Uani 1 1 d . . . . .
H15 H 0.608522 0.393091 0.264298 0.032 Uiso 1 1 calc R U . . .
H16 H 0.525436 0.459395 0.274727 0.032 Uiso 1 1 calc R U . . .
C30 C 0.4842(3) 0.3323(2) 0.30063(19) 0.0338(7) Uani 1 1 d . . . . .
H17 H 0.520876 0.288813 0.319427 0.051 Uiso 1 1 calc R U . . .
H18 H 0.440928 0.295495 0.248287 0.051 Uiso 1 1 calc R U . . .
H19 H 0.440638 0.357316 0.335855 0.051 Uiso 1 1 calc R U . . .
C31 C 0.5300(2) 0.6205(2) 0.41430(17) 0.0241(6) Uani 1 1 d . . . . .
H20 H 0.509345 0.610753 0.358243 0.029 Uiso 1 1 calc R U . . .
H21 H 0.557915 0.691931 0.442865 0.029 Uiso 1 1 calc R U . . .
C32 C 0.4347(2) 0.5853(2) 0.44182(19) 0.0283(7) Uani 1 1 d . . . . .
H22 H 0.407073 0.514544 0.414069 0.042 Uiso 1 1 calc R U . . .
H23 H 0.381949 0.620957 0.431130 0.042 Uiso 1 1 calc R U . . .
H24 H 0.453978 0.598010 0.497870 0.042 Uiso 1 1 calc R U . . .
C33 C 0.7311(2) 0.8637(2) 0.71572(18) 0.0270(6) Uani 1 1 d . . . . .
H25 H 0.719139 0.884388 0.768974 0.032 Uiso 1 1 calc R U . . .
H26 H 0.662851 0.836307 0.678531 0.032 Uiso 1 1 calc R U . . .
C34 C 0.7871(3) 0.9535(2) 0.7014(2) 0.0376(8) Uani 1 1 d . . . . .
H27 H 0.855509 0.979828 0.737110 0.056 Uiso 1 1 calc R U . . .
H28 H 0.747010 1.004145 0.710370 0.056 Uiso 1 1 calc R U . . .
H29 H 0.794844 0.934308 0.647582 0.056 Uiso 1 1 calc R U . . .
C35 C 0.9106(2) 0.8492(2) 0.84382(17) 0.0263(6) Uani 1 1 d . . . . .
H40 H 0.898256 0.914851 0.847090 0.038(14) Uiso 0.695(9) 1 calc R . P B 1
H41 H 0.986114 0.856293 0.858555 0.029(13) Uiso 0.695(9) 1 calc R . P B 1
H41A H 0.860739 0.890141 0.858181 0.01(2) Uiso 0.305(9) 1 calc R . P B 2
H42A H 0.916806 0.810554 0.878961 0.06(5) Uiso 0.305(9) 1 calc R . P B 2
C36 C 0.8608(4) 0.8146(3) 0.9011(2) 0.0296(13) Uani 0.695(9) 1 d . . P B 1
H43 H 0.785506 0.798926 0.882973 0.044 Uiso 0.695(9) 1 calc R U P B 1
H44 H 0.881878 0.866849 0.952264 0.044 Uiso 0.695(9) 1 calc R U P B 1
H45 H 0.882965 0.755676 0.905006 0.044 Uiso 0.695(9) 1 calc R U P B 1
C21 C 1.1684(2) 0.6131(2) 0.85749(16) 0.0245(6) Uani 1 1 d . . . . .
H30 H 1.204995 0.569655 0.877569 0.029 Uiso 1 1 calc R U . . .
H31 H 1.114887 0.627472 0.887160 0.029 Uiso 1 1 calc R U . . .
C22 C 1.2457(3) 0.7099(2) 0.87239(18) 0.0312(7) Uani 1 1 d . . . . .
H32 H 1.297101 0.696949 0.841296 0.047 Uiso 1 1 calc R U . . .
H33 H 1.280433 0.738513 0.927731 0.047 Uiso 1 1 calc R U . . .
H34 H 1.208988 0.756038 0.857673 0.047 Uiso 1 1 calc R U . . .
C23 C 1.2204(2) 0.4266(2) 0.73716(18) 0.0249(6) Uani 1 1 d . . . . .
H35 H 1.279967 0.473759 0.777425 0.030 Uiso 1 1 calc R U . . .
H36 H 1.244415 0.401475 0.688805 0.030 Uiso 1 1 calc R U . . .
C24 C 1.1849(3) 0.3406(2) 0.7637(2) 0.0363(8) Uani 1 1 d . . . . .
H37 H 1.156502 0.363836 0.809560 0.054 Uiso 1 1 calc R U . . .
H38 H 1.243762 0.313027 0.776989 0.054 Uiso 1 1 calc R U . . .
H39 H 1.131500 0.289673 0.721674 0.054 Uiso 1 1 calc R U . . .
B1 B 0.5522(2) 0.1739(2) 0.79428(18) 0.0180(6) Uani 1 1 d . . . . .
C37 C 0.4858(2) 0.22245(19) 0.85658(16) 0.0187(6) Uani 1 1 d . . . . .
C38 C 0.5356(2) 0.2988(2) 0.92673(16) 0.0198(6) Uani 1 1 d . . . . .
H46 H 0.607324 0.326350 0.935660 0.024 Uiso 1 1 calc R U . . .
C39 C 0.4833(2) 0.3355(2) 0.98364(16) 0.0211(6) Uani 1 1 d . . . . .
C40 C 0.3791(2) 0.2957(2) 0.97404(17) 0.0242(6) Uani 1 1 d . . . . .
H47 H 0.343258 0.320671 1.012966 0.029 Uiso 1 1 calc R U . . .
C41 C 0.3290(2) 0.2184(2) 0.90587(17) 0.0236(6) Uani 1 1 d . . . . .
C42 C 0.3815(2) 0.1831(2) 0.84843(16) 0.0205(6) Uani 1 1 d . . . . .
H48 H 0.344984 0.130369 0.802127 0.025 Uiso 1 1 calc R U . . .
C43 C 0.5385(2) 0.4172(2) 1.05736(17) 0.0257(6) Uani 1 1 d . . . . .
F1 F 0.48697(15) 0.48873(13) 1.07626(10) 0.0320(4) Uani 1 1 d . . . . .
F2 F 0.55150(17) 0.38627(14) 1.11891(10) 0.0402(5) Uani 1 1 d . . . . .
F3 F 0.63294(14) 0.46141(14) 1.05551(10) 0.0340(4) Uani 1 1 d . . . . .
C44 C 0.2183(3) 0.1699(2) 0.8953(2) 0.0329(7) Uani 1 1 d . . . . .
F4 F 0.20819(18) 0.0919(2) 0.91714(18) 0.0694(8) Uani 1 1 d . . . . .
F5 F 0.16557(18) 0.2297(2) 0.93246(18) 0.0765(9) Uani 1 1 d . . . . .
F6 F 0.16576(16) 0.1359(2) 0.82093(14) 0.0627(7) Uani 1 1 d . . . . .
C45 C 0.4771(2) 0.1047(2) 0.70969(15) 0.0180(6) Uani 1 1 d . . . . .
C46 C 0.3995(2) 0.1399(2) 0.67396(16) 0.0210(6) Uani 1 1 d . . . . .
H49 H 0.387851 0.201827 0.701782 0.025 Uiso 1 1 calc R U . . .
C47 C 0.3394(2) 0.0881(2) 0.59976(17) 0.0247(6) Uani 1 1 d . . . . .
C48 C 0.3556(2) -0.0013(2) 0.55598(17) 0.0268(6) Uani 1 1 d . . . . .
H50 H 0.314969 -0.036869 0.504786 0.032 Uiso 1 1 calc R U . . .
C49 C 0.4331(2) -0.0371(2) 0.58937(17) 0.0241(6) Uani 1 1 d . . . . .
C50 C 0.4913(2) 0.0139(2) 0.66479(16) 0.0211(6) Uani 1 1 d . . . . .
H51 H 0.542265 -0.013630 0.686573 0.025 Uiso 1 1 calc R U . . .
C51 C 0.2537(2) 0.1275(2) 0.56756(18) 0.0300(7) Uani 1 1 d . . . . .
F7 F 0.27821(17) 0.22431(18) 0.5846(2) 0.0742(9) Uani 1 1 d . . . . .
F8 F 0.17318(17) 0.11740(19) 0.59934(18) 0.0638(7) Uani 1 1 d . . . . .
F9 F 0.2178(3) 0.0860(4) 0.49363(14) 0.146(2) Uani 1 1 d . . . . .
C52 C 0.4516(3) -0.1342(2) 0.54483(18) 0.0345(8) Uani 1 1 d . . . . .
F10 F 0.4056(3) -0.20702(16) 0.56398(15) 0.0815(10) Uani 1 1 d . . . . .
F11 F 0.41948(16) -0.15983(15) 0.46795(10) 0.0409(5) Uani 1 1 d . . . . .
F12 F 0.5529(2) -0.13379(19) 0.55685(13) 0.0655(8) Uani 1 1 d . . . . .
C53 C 0.6321(2) 0.2541(2) 0.77322(15) 0.0189(6) Uani 1 1 d . . . . .
C54 C 0.6973(2) 0.2182(2) 0.72521(17) 0.0226(6) Uani 1 1 d . . . . .
H52 H 0.694905 0.149648 0.708535 0.027 Uiso 1 1 calc R U . . .
C55 C 0.7648(2) 0.2782(2) 0.70110(17) 0.0246(6) Uani 1 1 d . . . . .
C56 C 0.7705(2) 0.3787(2) 0.72420(17) 0.0256(6) Uani 1 1 d . . . . .
H53 H 0.817131 0.420563 0.708355 0.031 Uiso 1 1 calc R U . . .
C57 C 0.7067(2) 0.4164(2) 0.77089(17) 0.0228(6) Uani 1 1 d . . . . .
C58 C 0.6383(2) 0.3554(2) 0.79475(16) 0.0200(6) Uani 1 1 d . . . . .
H54 H 0.594917 0.383384 0.826391 0.024 Uiso 1 1 calc R U . . .
C59 C 0.8325(2) 0.2367(2) 0.6501(2) 0.0327(7) Uani 1 1 d . . . . .
F15 F 0.93267(15) 0.27326(17) 0.68421(14) 0.0521(6) Uani 1 1 d . . . . .
F14 F 0.81591(16) 0.13860(14) 0.62702(13) 0.0435(5) Uani 1 1 d . . . . .
C60 C 0.7166(2) 0.5251(2) 0.79736(19) 0.0305(7) Uani 1 1 d . . . . .
F18 F 0.6451(2) 0.55451(15) 0.83379(16) 0.0645(8) Uani 1 1 d . . . . .
F17 F 0.8094(2) 0.57468(16) 0.84255(16) 0.0667(8) Uani 1 1 d . . . . .
F16 F 0.70857(19) 0.55967(15) 0.73810(13) 0.0485(5) Uani 1 1 d . . . . .
C61 C 0.6147(2) 0.1116(2) 0.83810(15) 0.0200(6) Uani 1 1 d . . . . .
C62 C 0.7197(2) 0.1410(2) 0.87302(16) 0.0250(6) Uani 1 1 d . . . . .
H55 H 0.760365 0.195912 0.866318 0.030 Uiso 1 1 calc R U . . .
C63 C 0.7673(3) 0.0921(2) 0.91778(17) 0.0326(8) Uani 1 1 d . . . . .
C64 C 0.7108(3) 0.0129(3) 0.92953(18) 0.0377(8) Uani 1 1 d . . . . .
H56 H 0.742996 -0.019563 0.960510 0.045 Uiso 1 1 calc R U . . .
C65 C 0.6062(3) -0.0184(2) 0.89534(19) 0.0357(8) Uani 1 1 d . . . . .
C66 C 0.5593(3) 0.0299(2) 0.85021(17) 0.0256(6) Uani 1 1 d . . . . .
H57 H 0.487456 0.006726 0.826915 0.031 Uiso 1 1 calc R U . . .
C67 C 0.8799(3) 0.1280(3) 0.9535(2) 0.0478(11) Uani 1 1 d . . . . .
F19 F 0.93419(19) 0.1372(3) 0.90307(17) 0.1048(14) Uani 1 1 d . . . . .
F20 F 0.90492(18) 0.21384(16) 1.01091(14) 0.0606(7) Uani 1 1 d . . . . .
F21 F 0.9194(3) 0.0662(2) 0.9830(2) 0.1107(15) Uani 1 1 d . . . . .
C68 C 0.5479(4) -0.1035(3) 0.9090(3) 0.0551(11) Uani 1 1 d . . . . .
F23 F 0.5924(2) -0.18112(17) 0.89395(16) 0.0670(7) Uani 1 1 d . . . . .
F22 F 0.5462(4) -0.0863(2) 0.9836(2) 0.1097(14) Uani 1 1 d . . . . .
F24 F 0.4564(3) -0.1371(3) 0.8661(3) 0.1175(12) Uani 1 1 d . U . . .
C69 C 0.8965(3) 0.4398(3) 0.9590(2) 0.0540(11) Uani 1 1 d . . . . .
H58 H 0.832655 0.425360 0.918374 0.065 Uiso 1 1 calc R U . . .
H59 H 0.887038 0.391457 0.985968 0.065 Uiso 1 1 calc R U . . .
C70 C 0.9127(4) 0.5424(3) 1.0169(3) 0.0583(11) Uani 1 1 d . . . . .
H60 H 0.853673 0.545684 1.042102 0.070 Uiso 1 1 calc R U . . .
H61 H 0.914566 0.590034 0.988899 0.070 Uiso 1 1 calc R U . . .
C71 C 1.0129(4) 0.5719(3) 1.0794(3) 0.0571(11) Uani 1 1 d . . . . .
H62 H 1.023538 0.641238 1.113568 0.069 Uiso 1 1 calc R U . . .
H63 H 1.008288 0.529772 1.111940 0.069 Uiso 1 1 calc R U . . .
C36A C 1.0124(8) 0.9143(8) 0.8550(6) 0.031(3) Uani 0.305(9) 1 d . . P B 2
H43A H 1.063599 0.874489 0.845812 0.047 Uiso 0.305(9) 1 calc R U P B 2
H44A H 1.033543 0.961530 0.908392 0.047 Uiso 0.305(9) 1 calc R U P B 2
H45A H 1.007555 0.949985 0.818299 0.047 Uiso 0.305(9) 1 calc R U P B 2
S1 S 1.0735(4) 0.3555(3) 0.5775(2) 0.0139(9) Uani 0.452(10) 1 d . . P C 1
F13 F 0.81946(18) 0.25822(18) 0.58409(13) 0.0522(6) Uani 1 1 d . . . . .
S2 S 0.7434(7) 0.3627(7) 0.3656(6) 0.0192(19) Uani 0.247(10) 1 d . . P D 1
C10 C 0.7607(10) 0.3796(9) 0.3893(6) 0.025(3) Uani 0.69(3) 1 d . . P D 2
H2 H 0.725877 0.339164 0.337539 0.030 Uiso 0.69(3) 1 calc R U P D 2
C15 C 0.7089(7) 0.6748(7) 0.5656(5) 0.0190(19) Uani 0.82(3) 1 d . . P E 1
H3 H 0.663715 0.717343 0.562491 0.023 Uiso 0.82(3) 1 calc R U P E 1
S3 S 0.6872(9) 0.6947(8) 0.5631(5) 0.013(2) Uani 0.177(10) 1 d . . P E 2
C5 C 1.0521(10) 0.3759(10) 0.5781(7) 0.020(3) Uani 0.63(3) 1 d . . P C 2
H4 H 1.102377 0.337964 0.580095 0.024 Uiso 0.63(3) 1 calc R U P C 2
S4 S 0.9937(14) 0.6756(14) 0.7831(13) 0.020(4) Uani 0.125(11) 1 d . . P A 1

loop_
_atom_site_aniso_label
_atom_site_aniso_U_11
_atom_site_aniso_U_22
_atom_site_aniso_U_33
_atom_site_aniso_U_23
_atom_site_aniso_U_13
_atom_site_aniso_U_12
C6 0.0158(13) 0.0248(14) 0.0251(14) 0.0132(12) 0.0068(11) 0.0023(11)
C7 0.0190(14) 0.0208(14) 0.0318(16) 0.0137(12) 0.0120(12) 0.0021(11)
C8 0.0197(14) 0.0200(13) 0.0223(14) 0.0078(11) 0.0089(11) 0.0010(11)
C9 0.0171(13) 0.0212(13) 0.0172(13) 0.0073(11) 0.0045(11) 0.0011(11)
C11 0.0204(14) 0.0196(13) 0.0168(13) 0.0056(11) 0.0064(11) -0.0003(11)
C12 0.0218(14) 0.0240(14) 0.0171(13) 0.0094(11) 0.0059(11) 0.0005(11)
C13 0.0191(14) 0.0220(14) 0.0215(14) 0.0111(12) 0.0062(11) 0.0019(11)
C14 0.0186(13) 0.0179(13) 0.0195(13) 0.0074(11) 0.0074(11) 0.0022(11)
C16 0.0167(13) 0.0205(13) 0.0219(14) 0.0098(11) 0.0055(11) 0.0028(11)
C17 0.0208(14) 0.0190(13) 0.0226(14) 0.0072(11) 0.0059(12) 0.0021(11)
C18 0.0232(15) 0.0196(13) 0.0213(14) 0.0071(11) 0.0060(12) 0.0007(11)
C19 0.0187(14) 0.0226(14) 0.0176(13) 0.0081(11) 0.0033(11) 0.0005(11)
C20 0.030(3) 0.028(4) 0.017(5) 0.009(3) 0.008(3) 0.001(2)
C1 0.0188(14) 0.0187(13) 0.0179(13) 0.0076(11) 0.0056(11) 0.0017(11)
C2 0.0207(14) 0.0196(13) 0.0199(14) 0.0090(11) 0.0048(11) 0.0012(11)
C3 0.0182(14) 0.0215(14) 0.0250(15) 0.0102(12) 0.0060(12) 0.0011(11)
C4 0.0179(14) 0.0171(13) 0.0238(14) 0.0065(11) 0.0071(11) -0.0001(11)
N2 0.0198(12) 0.0181(11) 0.0166(11) 0.0050(9) 0.0045(9) 0.0022(9)
N3 0.0189(12) 0.0190(11) 0.0172(11) 0.0066(9) 0.0056(9) 0.0027(9)
N4 0.0192(12) 0.0170(11) 0.0157(11) 0.0031(9) 0.0030(9) 0.0023(9)
N1 0.0194(12) 0.0209(12) 0.0184(11) 0.0069(10) 0.0043(10) 0.0008(9)
C25 0.0238(16) 0.0257(15) 0.049(2) 0.0175(15) 0.0130(14) 0.0085(13)
C26 0.0301(19) 0.040(2) 0.115(4) 0.051(2) 0.014(2) 0.0113(16)
C27 0.0293(16) 0.0252(15) 0.0230(15) 0.0032(12) 0.0090(13) 0.0018(13)
C28 0.0381(19) 0.0302(17) 0.0309(17) 0.0023(14) 0.0054(15) -0.0066(15)
C29 0.0288(16) 0.0310(16) 0.0184(14) 0.0070(12) 0.0039(12) 0.0047(13)
C30 0.0318(17) 0.0303(17) 0.0276(16) 0.0023(14) 0.0004(14) -0.0030(14)
C31 0.0227(15) 0.0265(15) 0.0250(15) 0.0126(12) 0.0045(12) 0.0050(12)
C32 0.0237(15) 0.0291(16) 0.0334(17) 0.0119(13) 0.0068(13) 0.0071(13)
C33 0.0288(16) 0.0253(15) 0.0258(15) 0.0056(12) 0.0067(13) 0.0094(13)
C34 0.046(2) 0.0262(16) 0.045(2) 0.0141(15) 0.0138(17) 0.0156(15)
C35 0.0309(17) 0.0217(14) 0.0210(15) 0.0032(12) 0.0022(13) 0.0036(12)
C36 0.040(3) 0.027(2) 0.020(2) 0.0065(18) 0.007(2) 0.005(2)
C21 0.0264(15) 0.0255(15) 0.0205(14) 0.0086(12) 0.0007(12) 0.0062(12)
C22 0.0309(17) 0.0292(16) 0.0247(15) 0.0050(13) -0.0031(13) 0.0011(13)
C23 0.0198(14) 0.0246(15) 0.0299(16) 0.0088(13) 0.0055(12) 0.0054(12)
C24 0.0344(18) 0.0338(17) 0.054(2) 0.0257(16) 0.0170(16) 0.0164(15)
B1 0.0172(15) 0.0186(14) 0.0178(15) 0.0061(12) 0.0045(12) 0.0031(12)
C37 0.0229(14) 0.0177(13) 0.0189(13) 0.0095(11) 0.0060(11) 0.0065(11)
C38 0.0195(14) 0.0201(13) 0.0221(14) 0.0103(11) 0.0048(11) 0.0052(11)
C39 0.0280(15) 0.0211(14) 0.0176(13) 0.0092(11) 0.0054(12) 0.0097(12)
C40 0.0285(16) 0.0286(15) 0.0225(14) 0.0118(12) 0.0129(12) 0.0127(13)
C41 0.0219(15) 0.0265(15) 0.0267(15) 0.0128(13) 0.0091(12) 0.0068(12)
C42 0.0205(14) 0.0204(13) 0.0216(14) 0.0092(11) 0.0050(11) 0.0034(11)
C43 0.0341(17) 0.0279(15) 0.0192(14) 0.0097(12) 0.0077(13) 0.0138(13)
F1 0.0416(11) 0.0268(9) 0.0274(9) 0.0047(7) 0.0100(8) 0.0143(8)
F2 0.0656(14) 0.0383(11) 0.0179(9) 0.0123(8) 0.0038(9) 0.0163(10)
F3 0.0288(10) 0.0372(10) 0.0253(9) 0.0007(8) 0.0013(8) 0.0037(8)
C44 0.0271(17) 0.0386(18) 0.0357(18) 0.0134(15) 0.0148(14) 0.0067(14)
F4 0.0404(13) 0.0785(18) 0.105(2) 0.0660(17) 0.0127(13) -0.0061(12)
F5 0.0349(13) 0.0706(17) 0.105(2) -0.0031(16) 0.0374(14) 0.0066(12)
F6 0.0268(11) 0.100(2) 0.0521(14) 0.0300(14) 0.0020(10) -0.0110(12)
C45 0.0168(13) 0.0209(13) 0.0178(13) 0.0085(11) 0.0068(11) 0.0020(11)
C46 0.0216(14) 0.0220(14) 0.0215(14) 0.0094(12) 0.0071(12) 0.0053(11)
C47 0.0244(15) 0.0304(16) 0.0221(14) 0.0119(12) 0.0058(12) 0.0078(12)
C48 0.0301(16) 0.0301(16) 0.0170(14) 0.0071(12) 0.0013(12) 0.0049(13)
C49 0.0267(15) 0.0256(15) 0.0202(14) 0.0072(12) 0.0076(12) 0.0061(12)
C50 0.0207(14) 0.0239(14) 0.0205(14) 0.0094(12) 0.0056(11) 0.0060(11)
C51 0.0287(17) 0.0362(17) 0.0247(16) 0.0102(14) 0.0025(13) 0.0106(14)
F7 0.0321(12) 0.0589(15) 0.149(3) 0.0744(18) -0.0028(14) 0.0052(11)
F8 0.0303(12) 0.0737(17) 0.115(2) 0.0645(17) 0.0220(13) 0.0199(11)
F9 0.186(4) 0.226(4) 0.0251(13) -0.0067(19) -0.0180(17) 0.181(4)
C52 0.048(2) 0.0337(17) 0.0195(15) 0.0046(13) 0.0038(14) 0.0168(15)
F10 0.175(3) 0.0267(11) 0.0623(16) 0.0167(11) 0.0687(19) 0.0310(15)
F11 0.0531(13) 0.0414(11) 0.0191(9) -0.0023(8) 0.0009(8) 0.0187(10)
F12 0.0645(16) 0.0715(16) 0.0404(12) -0.0147(11) -0.0102(11) 0.0496(14)
C53 0.0158(13) 0.0224(14) 0.0175(13) 0.0076(11) 0.0015(11) 0.0024(11)
C54 0.0208(14) 0.0229(14) 0.0246(14) 0.0089(12) 0.0065(12) 0.0042(11)
C55 0.0178(14) 0.0313(16) 0.0249(15) 0.0108(13) 0.0059(12) 0.0036(12)
C56 0.0197(14) 0.0300(16) 0.0271(15) 0.0139(13) 0.0050(12) -0.0012(12)
C57 0.0209(14) 0.0246(15) 0.0230(14) 0.0112(12) 0.0029(12) 0.0021(12)
C58 0.0173(13) 0.0228(14) 0.0201(14) 0.0078(11) 0.0048(11) 0.0038(11)
C59 0.0259(16) 0.0368(18) 0.0394(18) 0.0159(15) 0.0152(14) 0.0051(14)
F15 0.0222(10) 0.0636(14) 0.0666(15) 0.0141(12) 0.0187(10) 0.0074(10)
F14 0.0478(12) 0.0356(11) 0.0547(13) 0.0127(10) 0.0355(11) 0.0121(9)
C60 0.0298(17) 0.0272(16) 0.0350(17) 0.0149(14) 0.0068(14) 0.0009(13)
F18 0.0933(19) 0.0275(11) 0.0943(19) 0.0240(12) 0.0685(17) 0.0190(12)
F17 0.0644(16) 0.0318(11) 0.0756(17) 0.0129(12) -0.0286(13) -0.0086(11)
F16 0.0679(15) 0.0351(11) 0.0529(13) 0.0275(10) 0.0185(11) 0.0117(10)
C61 0.0242(15) 0.0207(13) 0.0141(13) 0.0036(11) 0.0052(11) 0.0068(11)
C62 0.0290(16) 0.0227(14) 0.0192(14) 0.0018(12) 0.0019(12) 0.0089(12)
C63 0.0419(19) 0.0322(17) 0.0178(14) -0.0012(13) -0.0034(13) 0.0221(15)
C64 0.064(2) 0.0373(18) 0.0204(15) 0.0122(14) 0.0084(16) 0.0317(18)
C65 0.059(2) 0.0343(18) 0.0277(16) 0.0177(14) 0.0204(16) 0.0231(16)
C66 0.0339(17) 0.0237(14) 0.0233(15) 0.0100(12) 0.0111(13) 0.0091(13)
C67 0.051(2) 0.044(2) 0.0328(19) -0.0067(16) -0.0133(18) 0.0299(18)
F19 0.0272(13) 0.203(4) 0.0528(16) 0.003(2) -0.0012(12) 0.0321(18)
F20 0.0512(14) 0.0380(12) 0.0621(15) -0.0167(11) -0.0088(11) 0.0163(10)
F21 0.098(2) 0.0495(15) 0.126(3) -0.0043(16) -0.080(2) 0.0330(16)
C68 0.079(3) 0.048(2) 0.060(3) 0.034(2) 0.031(2) 0.027(2)
F23 0.103(2) 0.0403(13) 0.0697(17) 0.0265(12) 0.0295(15) 0.0266(13)
F22 0.209(4) 0.083(2) 0.107(3) 0.069(2) 0.116(3) 0.069(2)
F24 0.0992(19) 0.1129(17) 0.181(2) 0.1225(17) 0.0189(15) 0.0078(13)
C69 0.058(3) 0.058(2) 0.036(2) 0.0249(19) -0.0070(18) -0.011(2)
C70 0.064(3) 0.060(3) 0.053(3) 0.026(2) 0.012(2) 0.009(2)
C71 0.075(3) 0.048(2) 0.046(2) 0.0207(19) 0.014(2) 0.001(2)
C36A 0.033(6) 0.031(6) 0.023(5) 0.005(4) 0.001(4) 0.001(4)
S1 0.0107(16) 0.0155(15) 0.0142(10) 0.0032(9) 0.0016(9) 0.0050(10)
F13 0.0596(14) 0.0725(15) 0.0469(13) 0.0334(12) 0.0367(11) 0.0260(12)
S2 0.018(3) 0.021(3) 0.022(5) 0.009(3) 0.006(3) 0.009(2)
C10 0.026(5) 0.031(5) 0.014(5) 0.007(4) 0.004(4) -0.001(3)
C15 0.015(4) 0.020(4) 0.028(3) 0.013(2) 0.006(2) 0.008(2)
S3 0.011(4) 0.015(4) 0.011(2) 0.003(2) -0.001(2) 0.007(2)
C5 0.014(5) 0.024(5) 0.028(4) 0.015(3) 0.009(3) 0.006(3)
S4 0.018(4) 0.027(6) 0.027(10) 0.018(7) 0.010(5) 0.014(4)

loop_
_atom_type_symbol
_atom_type_description
_atom_type_scat_dispersion_real
_atom_type_scat_dispersion_imag
_atom_type_scat_source
C C 0.0033 0.0016 'International Tables Vol C Tables 4.2.6.8 and 6.1.1.4'
H H 0.0000 0.0000 'International Tables Vol C Tables 4.2.6.8 and 6.1.1.4'
B B 0.0013 0.0007 'International Tables Vol C Tables 4.2.6.8 and 6.1.1.4'
F F 0.0171 0.0103 'International Tables Vol C Tables 4.2.6.8 and 6.1.1.4'
N N 0.0061 0.0033 'International Tables Vol C Tables 4.2.6.8 and 6.1.1.4'
S S 0.1246 0.1234 'International Tables Vol C Tables 4.2.6.8 and 6.1.1.4'

loop_
_geom_angle_atom_site_label_1
_geom_angle_atom_site_label_2
_geom_angle_atom_site_label_3
_geom_angle
_geom_angle_site_symmetry_1
_geom_angle_site_symmetry_3
_geom_angle_publ_flag
N2 C6 C7 108.7(2) . . ?
N2 C6 C5 120.8(6) . . ?
C7 C6 C5 130.5(6) . . ?
N2 C6 S1 135.4(3) . . ?
C7 C6 S1 115.9(3) . . ?
C8 C7 C6 106.9(3) . . ?
C8 C7 C25 127.7(3) . . ?
C6 C7 C25 125.3(3) . . ?
C7 C8 C9 107.4(2) . . ?
C7 C8 C27 127.4(3) . . ?
C9 C8 C27 125.1(3) . . ?
N2 C9 C10 122.8(5) . . ?
N2 C9 C8 108.1(2) . . ?
C10 C9 C8 129.0(5) . . ?
N2 C9 S2 136.7(4) . . ?
C8 C9 S2 115.2(4) . . ?
N3 C11 C10 122.0(5) . . ?
N3 C11 C12 112.4(2) . . ?
C10 C11 C12 125.6(5) . . ?
N3 C11 S2 136.8(4) . . ?
C12 C11 S2 110.8(4) . . ?
C13 C12 C11 105.8(2) . . ?
C13 C12 C29 128.9(3) . . ?
C11 C12 C29 125.3(3) . . ?
C12 C13 C14 105.6(2) . . ?
C12 C13 C31 128.2(3) . . ?
C14 C13 C31 126.1(3) . . ?
N3 C14 C15 121.9(5) . . ?
N3 C14 C13 112.1(2) . . ?
C15 C14 C13 125.9(5) . . ?
N3 C14 S3 136.7(4) . . ?
C13 C14 S3 111.2(4) . . ?
N4 C16 C15 122.5(5) . . ?
N4 C16 C17 107.9(2) . . ?
C15 C16 C17 129.6(5) . . ?
N4 C16 S3 136.8(4) . . ?
C17 C16 S3 115.4(4) . . ?
C18 C17 C16 107.2(2) . . ?
C18 C17 C33 127.2(3) . . ?
C16 C17 C33 125.6(3) . . ?
C17 C18 C19 107.5(2) . . ?
C17 C18 C35 127.1(3) . . ?
C19 C18 C35 125.4(3) . . ?
N4 C19 C20 124.3(4) . . ?
N4 C19 C18 107.8(2) . . ?
C20 C19 C18 127.8(4) . . ?
N4 C19 S4 138.5(8) . . ?
C18 C19 S4 113.5(8) . . ?
C1 C20 C19 132.1(7) . . ?
C1 C20 H1 114.0 . . ?
C19 C20 H1 114.0 . . ?
N1 C1 C20 123.6(5) . . ?
N1 C1 C2 112.0(2) . . ?
C20 C1 C2 124.3(5) . . ?
N1 C1 S4 136.2(7) . . ?
C2 C1 S4 111.7(7) . . ?
C3 C2 C1 106.0(2) . . ?
C3 C2 C21 128.4(3) . . ?
C1 C2 C21 125.6(3) . . ?
C2 C3 C4 104.9(2) . . ?
C2 C3 C23 128.2(3) . . ?
C4 C3 C23 126.8(3) . . ?
N1 C4 C5 120.5(6) . . ?
N1 C4 C3 113.7(2) . . ?
C5 C4 C3 125.8(6) . . ?
N1 C4 S1 133.7(3) . . ?
C3 C4 S1 112.6(3) . . ?
C6 N2 C9 108.9(2) . . ?
C6 N2 H64 125.6 . . ?
C9 N2 H64 125.6 . . ?
C11 N3 C14 104.1(2) . . ?
C16 N4 C19 109.6(2) . . ?
C16 N4 H65 125.2 . . ?
C19 N4 H65 125.2 . . ?
C4 N1 C1 103.3(2) . . ?
C7 C25 C26 111.7(3) . . ?
C7 C25 H5 109.3 . . ?
C26 C25 H5 109.3 . . ?
C7 C25 H6 109.3 . . ?
C26 C25 H6 109.3 . . ?
H5 C25 H6 107.9 . . ?
C25 C26 H7 109.5 . . ?
C25 C26 H8 109.5 . . ?
H7 C26 H8 109.5 . . ?
C25 C26 H9 109.5 . . ?
H7 C26 H9 109.5 . . ?
H8 C26 H9 109.5 . . ?
C8 C27 C28 114.1(3) . . ?
C8 C27 H10 108.7 . . ?
C28 C27 H10 108.7 . . ?
C8 C27 H11 108.7 . . ?
C28 C27 H11 108.7 . . ?
H10 C27 H11 107.6 . . ?
C27 C28 H12 109.5 . . ?
C27 C28 H13 109.5 . . ?
H12 C28 H13 109.5 . . ?
C27 C28 H14 109.5 . . ?
H12 C28 H14 109.5 . . ?
H13 C28 H14 109.5 . . ?
C12 C29 C30 112.1(2) . . ?
C12 C29 H15 109.2 . . ?
C30 C29 H15 109.2 . . ?
C12 C29 H16 109.2 . . ?
C30 C29 H16 109.2 . . ?
H15 C29 H16 107.9 . . ?
C29 C30 H17 109.5 . . ?
C29 C30 H18 109.5 . . ?
H17 C30 H18 109.5 . . ?
C29 C30 H19 109.5 . . ?
H17 C30 H19 109.5 . . ?
H18 C30 H19 109.5 . . ?
C13 C31 C32 112.5(2) . . ?
C13 C31 H20 109.1 . . ?
C32 C31 H20 109.1 . . ?
C13 C31 H21 109.1 . . ?
C32 C31 H21 109.1 . . ?
H20 C31 H21 107.8 . . ?
C31 C32 H22 109.5 . . ?
C31 C32 H23 109.5 . . ?
H22 C32 H23 109.5 . . ?
C31 C32 H24 109.5 . . ?
H22 C32 H24 109.5 . . ?
H23 C32 H24 109.5 . . ?
C17 C33 C34 112.1(3) . . ?
C17 C33 H25 109.2 . . ?
C34 C33 H25 109.2 . . ?
C17 C33 H26 109.2 . . ?
C34 C33 H26 109.2 . . ?
H25 C33 H26 107.9 . . ?
C33 C34 H27 109.5 . . ?
C33 C34 H28 109.5 . . ?
H27 C34 H28 109.5 . . ?
C33 C34 H29 109.5 . . ?
H27 C34 H29 109.5 . . ?
H28 C34 H29 109.5 . . ?
C36A C35 C18 112.3(5) . . ?
C18 C35 C36 112.8(3) . . ?
C18 C35 H40 109.0 . . ?
C36 C35 H40 109.0 . . ?
C18 C35 H41 109.0 . . ?
C36 C35 H41 109.0 . . ?
H40 C35 H41 107.8 . . ?
C36A C35 H41A 109.1 . . ?
C18 C35 H41A 109.1 . . ?
C36A C35 H42A 109.1 . . ?
C18 C35 H42A 109.1 . . ?
H41A C35 H42A 107.9 . . ?
C35 C36 H43 109.5 . . ?
C35 C36 H44 109.5 . . ?
H43 C36 H44 109.5 . . ?
C35 C36 H45 109.5 . . ?
H43 C36 H45 109.5 . . ?
H44 C36 H45 109.5 . . ?
C2 C21 C22 114.0(2) . . ?
C2 C21 H30 108.8 . . ?
C22 C21 H30 108.8 . . ?
C2 C21 H31 108.8 . . ?
C22 C21 H31 108.8 . . ?
H30 C21 H31 107.6 . . ?
C21 C22 H32 109.5 . . ?
C21 C22 H33 109.5 . . ?
H32 C22 H33 109.5 . . ?
C21 C22 H34 109.5 . . ?
H32 C22 H34 109.5 . . ?
H33 C22 H34 109.5 . . ?
C3 C23 C24 113.9(2) . . ?
C3 C23 H35 108.8 . . ?
C24 C23 H35 108.8 . . ?
C3 C23 H36 108.8 . . ?
C24 C23 H36 108.8 . . ?
H35 C23 H36 107.7 . . ?
C23 C24 H37 109.5 . . ?
C23 C24 H38 109.5 . . ?
H37 C24 H38 109.5 . . ?
C23 C24 H39 109.5 . . ?
H37 C24 H39 109.5 . . ?
H38 C24 H39 109.5 . . ?
C45 B1 C37 111.8(2) . . ?
C45 B1 C53 103.5(2) . . ?
C37 B1 C53 114.8(2) . . ?
C45 B1 C61 113.0(2) . . ?
C37 B1 C61 102.8(2) . . ?
C53 B1 C61 111.3(2) . . ?
C42 C37 C38 116.0(3) . . ?
C42 C37 B1 122.9(2) . . ?
C38 C37 B1 120.6(2) . . ?
C39 C38 C37 122.0(3) . . ?
C39 C38 H46 119.0 . . ?
C37 C38 H46 119.0 . . ?
C38 C39 C40 121.0(3) . . ?
C38 C39 C43 120.6(3) . . ?
C40 C39 C43 118.4(3) . . ?
C41 C40 C39 117.9(3) . . ?
C41 C40 H47 121.1 . . ?
C39 C40 H47 121.1 . . ?
C40 C41 C42 120.8(3) . . ?
C40 C41 C44 119.4(3) . . ?
C42 C41 C44 119.7(3) . . ?
C37 C42 C41 122.3(3) . . ?
C37 C42 H48 118.9 . . ?
C41 C42 H48 118.9 . . ?
F3 C43 F1 106.2(2) . . ?
F3 C43 F2 106.3(2) . . ?
F1 C43 F2 105.3(2) . . ?
F3 C43 C39 113.6(2) . . ?
F1 C43 C39 112.6(2) . . ?
F2 C43 C39 112.2(2) . . ?
F4 C44 F5 108.3(3) . . ?
F4 C44 F6 104.7(3) . . ?
F5 C44 F6 104.5(3) . . ?
F4 C44 C41 112.4(3) . . ?
F5 C44 C41 113.5(3) . . ?
F6 C44 C41 112.8(3) . . ?
C50 C45 C46 115.6(2) . . ?
C50 C45 B1 124.0(2) . . ?
C46 C45 B1 120.1(2) . . ?
C47 C46 C45 122.5(3) . . ?
C47 C46 H49 118.7 . . ?
C45 C46 H49 118.7 . . ?
C46 C47 C48 120.8(3) . . ?
C46 C47 C51 119.3(3) . . ?
C48 C47 C51 119.8(3) . . ?
C49 C48 C47 117.9(3) . . ?
C49 C48 H50 121.1 . . ?
C47 C48 H50 121.1 . . ?
C48 C49 C50 121.1(3) . . ?
C48 C49 C52 119.5(3) . . ?
C50 C49 C52 119.3(3) . . ?
C49 C50 C45 122.0(3) . . ?
C49 C50 H51 119.0 . . ?
C45 C50 H51 119.0 . . ?
F9 C51 F7 108.8(3) . . ?
F9 C51 F8 105.9(3) . . ?
F7 C51 F8 101.0(3) . . ?
F9 C51 C47 113.9(3) . . ?
F7 C51 C47 113.6(3) . . ?
F8 C51 C47 112.7(3) . . ?
F10 C52 F11 106.6(3) . . ?
F10 C52 F12 106.8(3) . . ?
F11 C52 F12 104.8(3) . . ?
F10 C52 C49 112.5(3) . . ?
F11 C52 C49 113.6(3) . . ?
F12 C52 C49 111.9(3) . . ?
C58 C53 C54 115.7(2) . . ?
C58 C53 B1 126.5(2) . . ?
C54 C53 B1 117.8(2) . . ?
C55 C54 C53 122.9(3) . . ?
C55 C54 H52 118.5 . . ?
C53 C54 H52 118.5 . . ?
C54 C55 C56 120.3(3) . . ?
C54 C55 C59 121.0(3) . . ?
C56 C55 C59 118.7(3) . . ?
C57 C56 C55 118.3(3) . . ?
C57 C56 H53 120.9 . . ?
C55 C56 H53 120.9 . . ?
C56 C57 C58 121.2(3) . . ?
C56 C57 C60 117.4(3) . . ?
C58 C57 C60 121.3(3) . . ?
C53 C58 C57 121.6(3) . . ?
C53 C58 H54 119.2 . . ?
C57 C58 H54 119.2 . . ?
F15 C59 F14 107.3(3) . . ?
F15 C59 F13 105.0(3) . . ?
F14 C59 F13 105.5(3) . . ?
F15 C59 C55 112.4(3) . . ?
F14 C59 C55 113.8(3) . . ?
F13 C59 C55 112.3(3) . . ?
F18 C60 F17 108.9(3) . . ?
F18 C60 F16 104.8(3) . . ?
F17 C60 F16 103.7(3) . . ?
F18 C60 C57 114.1(3) . . ?
F17 C60 C57 112.1(3) . . ?
F16 C60 C57 112.6(3) . . ?
C62 C61 C66 116.0(3) . . ?
C62 C61 B1 124.0(3) . . ?
C66 C61 B1 119.5(3) . . ?
C61 C62 C63 122.0(3) . . ?
C61 C62 H55 119.0 . . ?
C63 C62 H55 119.0 . . ?
C64 C63 C62 120.8(3) . . ?
C64 C63 C67 120.3(3) . . ?
C62 C63 C67 118.9(3) . . ?
C63 C64 C65 118.7(3) . . ?
C63 C64 H56 120.7 . . ?
C65 C64 H56 120.7 . . ?
C64 C65 C66 120.4(3) . . ?
C64 C65 C68 117.4(3) . . ?
C66 C65 C68 122.2(4) . . ?
C65 C66 C61 122.1(3) . . ?
C65 C66 H57 118.9 . . ?
C61 C66 H57 118.9 . . ?
F19 C67 F20 106.8(4) . . ?
F19 C67 F21 103.8(4) . . ?
F20 C67 F21 105.7(3) . . ?
F19 C67 C63 112.6(3) . . ?
F20 C67 C63 113.9(3) . . ?
F21 C67 C63 113.2(4) . . ?
F24 C68 F22 110.5(5) . . ?
F24 C68 F23 104.8(4) . . ?
F22 C68 F23 101.2(3) . . ?
F24 C68 C65 113.3(3) . . ?
F22 C68 C65 113.3(4) . . ?
F23 C68 C65 112.8(4) . . ?
C70 C69 C71 112.0(4) . 2_767 ?
C70 C69 H58 109.2 . . ?
C71 C69 H58 109.2 2_767 . ?
C70 C69 H59 109.2 . . ?
C71 C69 H59 109.2 2_767 . ?
H58 C69 H59 107.9 . . ?
C69 C70 C71 112.2(4) . . ?
C69 C70 H60 109.2 . . ?
C71 C70 H60 109.2 . . ?
C69 C70 H61 109.2 . . ?
C71 C70 H61 109.2 . . ?
H60 C70 H61 107.9 . . ?
C69 C71 C70 109.6(4) 2_767 . ?
C69 C71 H62 109.7 2_767 . ?
C70 C71 H62 109.7 . . ?
C69 C71 H63 109.7 2_767 . ?
C70 C71 H63 109.7 . . ?
H62 C71 H63 108.2 . . ?
C35 C36A H43A 109.5 . . ?
C35 C36A H44A 109.5 . . ?
H43A C36A H44A 109.5 . . ?
C35 C36A H45A 109.5 . . ?
H43A C36A H45A 109.5 . . ?
H44A C36A H45A 109.5 . . ?
C6 S1 C4 102.7(3) . . ?
C11 S2 C9 105.7(6) . . ?
C9 C10 C11 134.3(9) . . ?
C9 C10 H2 112.8 . . ?
C11 C10 H2 112.8 . . ?
C16 C15 C14 130.3(8) . . ?
C16 C15 H3 114.9 . . ?
C14 C15 H3 114.9 . . ?
C14 S3 C16 101.2(7) . . ?
C4 C5 C6 130.4(10) . . ?
C4 C5 H4 114.8 . . ?
C6 C5 H4 114.8 . . ?
C19 S4 C1 104.9(13) . . ?

loop_
_geom_bond_atom_site_label_1
_geom_bond_atom_site_label_2
_geom_bond_distance
_geom_bond_site_symmetry_2
_geom_bond_publ_flag
C6 N2 1.361(4) . ?
C6 C7 1.434(4) . ?
C6 C5 1.457(13) . ?
C6 S1 1.665(5) . ?
C7 C8 1.377(4) . ?
C7 C25 1.496(4) . ?
C8 C9 1.432(4) . ?
C8 C27 1.500(4) . ?
C9 N2 1.371(4) . ?
C9 C10 1.375(13) . ?
C9 S2 1.618(9) . ?
C11 N3 1.358(4) . ?
C11 C10 1.415(13) . ?
C11 C12 1.463(4) . ?
C11 S2 1.608(9) . ?
C12 C13 1.357(4) . ?
C12 C29 1.501(4) . ?
C13 C14 1.465(4) . ?
C13 C31 1.503(4) . ?
C14 N3 1.368(4) . ?
C14 C15 1.403(9) . ?
C14 S3 1.634(11) . ?
C16 N4 1.364(4) . ?
C16 C15 1.389(10) . ?
C16 C17 1.437(4) . ?
C16 S3 1.644(11) . ?
C17 C18 1.374(4) . ?
C17 C33 1.499(4) . ?
C18 C19 1.431(4) . ?
C18 C35 1.500(4) . ?
C19 N4 1.366(4) . ?
C19 C20 1.392(11) . ?
C19 S4 1.571(18) . ?
C20 C1 1.385(11) . ?
C20 H1 0.9500 . ?
C1 N1 1.375(4) . ?
C1 C2 1.461(4) . ?
C1 S4 1.629(19) . ?
C2 C3 1.359(4) . ?
C2 C21 1.503(4) . ?
C3 C4 1.459(4) . ?
C3 C23 1.500(4) . ?
C4 N1 1.350(4) . ?
C4 C5 1.451(13) . ?
C4 S1 1.716(5) . ?
N2 H64 0.8800 . ?
N4 H65 0.8800 . ?
C25 C26 1.527(4) . ?
C25 H5 0.9900 . ?
C25 H6 0.9900 . ?
C26 H7 0.9800 . ?
C26 H8 0.9800 . ?
C26 H9 0.9800 . ?
C27 C28 1.530(4) . ?
C27 H10 0.9900 . ?
C27 H11 0.9900 . ?
C28 H12 0.9800 . ?
C28 H13 0.9800 . ?
C28 H14 0.9800 . ?
C29 C30 1.528(4) . ?
C29 H15 0.9900 . ?
C29 H16 0.9900 . ?
C30 H17 0.9800 . ?
C30 H18 0.9800 . ?
C30 H19 0.9800 . ?
C31 C32 1.530(4) . ?
C31 H20 0.9900 . ?
C31 H21 0.9900 . ?
C32 H22 0.9800 . ?
C32 H23 0.9800 . ?
C32 H24 0.9800 . ?
C33 C34 1.526(4) . ?
C33 H25 0.9900 . ?
C33 H26 0.9900 . ?
C34 H27 0.9800 . ?
C34 H28 0.9800 . ?
C34 H29 0.9800 . ?
C35 C36A 1.480(11) . ?
C35 C36 1.514(5) . ?
C35 H40 0.9900 . ?
C35 H41 0.9900 . ?
C35 H41A 0.9900 . ?
C35 H42A 0.9900 . ?
C36 H43 0.9800 . ?
C36 H44 0.9800 . ?
C36 H45 0.9800 . ?
C21 C22 1.533(4) . ?
C21 H30 0.9900 . ?
C21 H31 0.9900 . ?
C22 H32 0.9800 . ?
C22 H33 0.9800 . ?
C22 H34 0.9800 . ?
C23 C24 1.524(4) . ?
C23 H35 0.9900 . ?
C23 H36 0.9900 . ?
C24 H37 0.9800 . ?
C24 H38 0.9800 . ?
C24 H39 0.9800 . ?
B1 C45 1.634(4) . ?
B1 C37 1.643(4) . ?
B1 C53 1.643(4) . ?
B1 C61 1.643(4) . ?
C37 C42 1.393(4) . ?
C37 C38 1.401(4) . ?
C38 C39 1.389(4) . ?
C38 H46 0.9500 . ?
C39 C40 1.389(4) . ?
C39 C43 1.489(4) . ?
C40 C41 1.386(4) . ?
C40 H47 0.9500 . ?
C41 C42 1.394(4) . ?
C41 C44 1.497(4) . ?
C42 H48 0.9500 . ?
C43 F3 1.341(4) . ?
C43 F1 1.344(3) . ?
C43 F2 1.350(3) . ?
C44 F4 1.320(4) . ?
C44 F5 1.323(4) . ?
C44 F6 1.339(4) . ?
C45 C50 1.400(4) . ?
C45 C46 1.401(4) . ?
C46 C47 1.383(4) . ?
C46 H49 0.9500 . ?
C47 C48 1.388(4) . ?
C47 C51 1.496(4) . ?
C48 C49 1.386(4) . ?
C48 H50 0.9500 . ?
C49 C50 1.389(4) . ?
C49 C52 1.495(4) . ?
C50 H51 0.9500 . ?
C51 F9 1.287(4) . ?
C51 F7 1.326(4) . ?
C51 F8 1.329(4) . ?
C52 F10 1.319(4) . ?
C52 F11 1.333(4) . ?
C52 F12 1.348(4) . ?
C53 C58 1.398(4) . ?
C53 C54 1.405(4) . ?
C54 C55 1.384(4) . ?
C54 H52 0.9500 . ?
C55 C56 1.388(4) . ?
C55 C59 1.490(4) . ?
C56 C57 1.383(4) . ?
C56 H53 0.9500 . ?
C57 C58 1.398(4) . ?
C57 C60 1.493(4) . ?
C58 H54 0.9500 . ?
C59 F15 1.335(4) . ?
C59 F14 1.336(4) . ?
C59 F13 1.349(4) . ?
C60 F18 1.323(4) . ?
C60 F17 1.331(4) . ?
C60 F16 1.343(4) . ?
C61 C62 1.390(4) . ?
C61 C66 1.403(4) . ?
C62 C63 1.401(4) . ?
C62 H55 0.9500 . ?
C63 C64 1.377(5) . ?
C63 C67 1.486(5) . ?
C64 C65 1.383(5) . ?
C64 H56 0.9500 . ?
C65 C66 1.395(4) . ?
C65 C68 1.475(5) . ?
C66 H57 0.9500 . ?
C67 F19 1.305(6) . ?
C67 F20 1.323(4) . ?
C67 F21 1.334(4) . ?
C68 F24 1.277(6) . ?
C68 F22 1.333(5) . ?
C68 F23 1.351(5) . ?
C69 C70 1.512(6) . ?
C69 C71 1.523(7) 2_767 ?
C69 H58 0.9900 . ?
C69 H59 0.9900 . ?
C70 C71 1.529(6) . ?
C70 H60 0.9900 . ?
C70 H61 0.9900 . ?
C71 H62 0.9900 . ?
C71 H63 0.9900 . ?
C36A H43A 0.9800 . ?
C36A H44A 0.9800 . ?
C36A H45A 0.9800 . ?
C10 H2 0.9500 . ?
C15 H3 0.9500 . ?
C5 H4 0.9500 . ?

loop_
_geom_torsion_atom_site_label_1
_geom_torsion_atom_site_label_2
_geom_torsion_atom_site_label_3
_geom_torsion_atom_site_label_4
_geom_torsion
_geom_torsion_site_symmetry_1
_geom_torsion_site_symmetry_2
_geom_torsion_site_symmetry_3
_geom_torsion_site_symmetry_4
_geom_torsion_publ_flag
N2 C6 C7 C8 -0.1(3) . . . . ?
C5 C6 C7 C8 178.5(7) . . . . ?
S1 C6 C7 C8 178.8(3) . . . . ?
N2 C6 C7 C25 -176.5(3) . . . . ?
C5 C6 C7 C25 2.1(8) . . . . ?
S1 C6 C7 C25 2.4(4) . . . . ?
C6 C7 C8 C9 0.2(3) . . . . ?
C25 C7 C8 C9 176.5(3) . . . . ?
C6 C7 C8 C27 179.8(3) . . . . ?
C25 C7 C8 C27 -3.9(5) . . . . ?
C7 C8 C9 N2 -0.2(3) . . . . ?
C27 C8 C9 N2 -179.9(2) . . . . ?
C7 C8 C9 C10 -179.5(7) . . . . ?
C27 C8 C9 C10 0.9(8) . . . . ?
C7 C8 C9 S2 -179.7(4) . . . . ?
C27 C8 C9 S2 0.6(5) . . . . ?
N3 C11 C12 C13 0.7(3) . . . . ?
C10 C11 C12 C13 -178.2(7) . . . . ?
S2 C11 C12 C13 -178.1(4) . . . . ?
N3 C11 C12 C29 -176.5(2) . . . . ?
C10 C11 C12 C29 4.6(8) . . . . ?
S2 C11 C12 C29 4.7(5) . . . . ?
C11 C12 C13 C14 -0.5(3) . . . . ?
C29 C12 C13 C14 176.5(3) . . . . ?
C11 C12 C13 C31 -177.7(3) . . . . ?
C29 C12 C13 C31 -0.7(5) . . . . ?
C12 C13 C14 N3 0.3(3) . . . . ?
C31 C13 C14 N3 177.5(2) . . . . ?
C12 C13 C14 C15 -178.1(5) . . . . ?
C31 C13 C14 C15 -0.8(6) . . . . ?
C12 C13 C14 S3 -179.6(4) . . . . ?
C31 C13 C14 S3 -2.3(5) . . . . ?
N4 C16 C17 C18 -0.7(3) . . . . ?
C15 C16 C17 C18 179.0(5) . . . . ?
S3 C16 C17 C18 179.7(5) . . . . ?
N4 C16 C17 C33 177.1(3) . . . . ?
C15 C16 C17 C33 -3.2(7) . . . . ?
S3 C16 C17 C33 -2.4(6) . . . . ?
C16 C17 C18 C19 0.4(3) . . . . ?
C33 C17 C18 C19 -177.4(3) . . . . ?
C16 C17 C18 C35 -179.5(3) . . . . ?
C33 C17 C18 C35 2.7(5) . . . . ?
C17 C18 C19 N4 0.1(3) . . . . ?
C35 C18 C19 N4 180.0(3) . . . . ?
C17 C18 C19 C20 179.4(7) . . . . ?
C35 C18 C19 C20 -0.7(8) . . . . ?
C17 C18 C19 S4 -176.9(8) . . . . ?
C35 C18 C19 S4 3.0(9) . . . . ?
N4 C19 C20 C1 0.9(15) . . . . ?
C18 C19 C20 C1 -178.3(8) . . . . ?
C19 C20 C1 N1 0.9(15) . . . . ?
C19 C20 C1 C2 178.2(8) . . . . ?
N1 C1 C2 C3 1.1(3) . . . . ?
C20 C1 C2 C3 -176.4(6) . . . . ?
S4 C1 C2 C3 -179.9(8) . . . . ?
N1 C1 C2 C21 -178.9(2) . . . . ?
C20 C1 C2 C21 3.5(7) . . . . ?
S4 C1 C2 C21 0.0(8) . . . . ?
C1 C2 C3 C4 -1.3(3) . . . . ?
C21 C2 C3 C4 178.7(3) . . . . ?
C1 C2 C3 C23 -179.7(3) . . . . ?
C21 C2 C3 C23 0.4(5) . . . . ?
C2 C3 C4 N1 1.3(3) . . . . ?
C23 C3 C4 N1 179.7(3) . . . . ?
C2 C3 C4 C5 -178.0(6) . . . . ?
C23 C3 C4 C5 0.4(7) . . . . ?
C2 C3 C4 S1 -177.8(3) . . . . ?
C23 C3 C4 S1 0.6(4) . . . . ?
C7 C6 N2 C9 0.0(3) . . . . ?
C5 C6 N2 C9 -178.8(6) . . . . ?
S1 C6 N2 C9 -178.7(3) . . . . ?
C10 C9 N2 C6 179.5(7) . . . . ?
C8 C9 N2 C6 0.2(3) . . . . ?
S2 C9 N2 C6 179.5(5) . . . . ?
C10 C11 N3 C14 178.4(6) . . . . ?
C12 C11 N3 C14 -0.5(3) . . . . ?
S2 C11 N3 C14 177.8(5) . . . . ?
C15 C14 N3 C11 178.5(5) . . . . ?
C13 C14 N3 C11 0.1(3) . . . . ?
S3 C14 N3 C11 179.9(6) . . . . ?
C15 C16 N4 C19 -179.0(5) . . . . ?
C17 C16 N4 C19 0.8(3) . . . . ?
S3 C16 N4 C19 -179.8(6) . . . . ?
C20 C19 N4 C16 -179.9(6) . . . . ?
C18 C19 N4 C16 -0.6(3) . . . . ?
S4 C19 N4 C16 175.3(11) . . . . ?
C5 C4 N1 C1 178.8(6) . . . . ?
C3 C4 N1 C1 -0.5(3) . . . . ?
S1 C4 N1 C1 178.3(3) . . . . ?
C20 C1 N1 C4 177.2(6) . . . . ?
C2 C1 N1 C4 -0.3(3) . . . . ?
S4 C1 N1 C4 -178.9(10) . . . . ?
C8 C7 C25 C26 -81.3(4) . . . . ?
C6 C7 C25 C26 94.4(4) . . . . ?
C7 C8 C27 C28 101.7(4) . . . . ?
C9 C8 C27 C28 -78.7(4) . . . . ?
C13 C12 C29 C30 -96.3(4) . . . . ?
C11 C12 C29 C30 80.2(4) . . . . ?
C12 C13 C31 C32 89.4(4) . . . . ?
C14 C13 C31 C32 -87.3(3) . . . . ?
C18 C17 C33 C34 83.2(4) . . . . ?
C16 C17 C33 C34 -94.2(3) . . . . ?
C17 C18 C35 C36A -106.1(6) . . . . ?
C19 C18 C35 C36A 74.0(6) . . . . ?
C17 C18 C35 C36 94.3(4) . . . . ?
C19 C18 C35 C36 -85.6(4) . . . . ?
C3 C2 C21 C22 100.4(3) . . . . ?
C1 C2 C21 C22 -79.5(4) . . . . ?
C2 C3 C23 C24 90.2(4) . . . . ?
C4 C3 C23 C24 -87.8(4) . . . . ?
C45 B1 C37 C42 21.3(4) . . . . ?
C53 B1 C37 C42 138.9(3) . . . . ?
C61 B1 C37 C42 -100.1(3) . . . . ?
C45 B1 C37 C38 -167.2(2) . . . . ?
C53 B1 C37 C38 -49.7(3) . . . . ?
C61 B1 C37 C38 71.4(3) . . . . ?
C42 C37 C38 C39 -2.2(4) . . . . ?
B1 C37 C38 C39 -174.2(2) . . . . ?
C37 C38 C39 C40 1.8(4) . . . . ?
C37 C38 C39 C43 -179.6(2) . . . . ?
C38 C39 C40 C41 -0.1(4) . . . . ?
C43 C39 C40 C41 -178.7(3) . . . . ?
C39 C40 C41 C42 -1.0(4) . . . . ?
C39 C40 C41 C44 176.6(3) . . . . ?
C38 C37 C42 C41 1.1(4) . . . . ?
B1 C37 C42 C41 172.8(3) . . . . ?
C40 C41 C42 C37 0.5(4) . . . . ?
C44 C41 C42 C37 -177.1(3) . . . . ?
C38 C39 C43 F3 12.2(4) . . . . ?
C40 C39 C43 F3 -169.2(2) . . . . ?
C38 C39 C43 F1 133.0(3) . . . . ?
C40 C39 C43 F1 -48.4(4) . . . . ?
C38 C39 C43 F2 -108.3(3) . . . . ?
C40 C39 C43 F2 70.2(3) . . . . ?
C40 C41 C44 F4 -93.6(4) . . . . ?
C42 C41 C44 F4 84.1(4) . . . . ?
C40 C41 C44 F5 29.7(4) . . . . ?
C42 C41 C44 F5 -152.6(3) . . . . ?
C40 C41 C44 F6 148.4(3) . . . . ?
C42 C41 C44 F6 -34.0(4) . . . . ?
C37 B1 C45 C50 -138.8(3) . . . . ?
C53 B1 C45 C50 97.1(3) . . . . ?
C61 B1 C45 C50 -23.5(4) . . . . ?
C37 B1 C45 C46 48.3(3) . . . . ?
C53 B1 C45 C46 -75.8(3) . . . . ?
C61 B1 C45 C46 163.6(2) . . . . ?
C50 C45 C46 C47 1.1(4) . . . . ?
B1 C45 C46 C47 174.5(3) . . . . ?
C45 C46 C47 C48 -1.9(4) . . . . ?
C45 C46 C47 C51 176.2(3) . . . . ?
C46 C47 C48 C49 0.7(4) . . . . ?
C51 C47 C48 C49 -177.4(3) . . . . ?
C47 C48 C49 C50 1.3(5) . . . . ?
C47 C48 C49 C52 178.7(3) . . . . ?
C48 C49 C50 C45 -2.1(4) . . . . ?
C52 C49 C50 C45 -179.5(3) . . . . ?
C46 C45 C50 C49 0.8(4) . . . . ?
B1 C45 C50 C49 -172.3(3) . . . . ?
C46 C47 C51 F9 165.8(4) . . . . ?
C48 C47 C51 F9 -16.1(5) . . . . ?
C46 C47 C51 F7 40.5(4) . . . . ?
C48 C47 C51 F7 -141.4(3) . . . . ?
C46 C47 C51 F8 -73.6(4) . . . . ?
C48 C47 C51 F8 104.5(3) . . . . ?
C48 C49 C52 F10 -97.2(4) . . . . ?
C50 C49 C52 F10 80.3(4) . . . . ?
C48 C49 C52 F11 24.1(4) . . . . ?
C50 C49 C52 F11 -158.4(3) . . . . ?
C48 C49 C52 F12 142.5(3) . . . . ?
C50 C49 C52 F12 -40.0(4) . . . . ?
C45 B1 C53 C58 113.2(3) . . . . ?
C37 B1 C53 C58 -8.9(4) . . . . ?
C61 B1 C53 C58 -125.1(3) . . . . ?
C45 B1 C53 C54 -62.9(3) . . . . ?
C37 B1 C53 C54 175.0(2) . . . . ?
C61 B1 C53 C54 58.8(3) . . . . ?
C58 C53 C54 C55 0.9(4) . . . . ?
B1 C53 C54 C55 177.4(3) . . . . ?
C53 C54 C55 C56 0.0(4) . . . . ?
C53 C54 C55 C59 -180.0(3) . . . . ?
C54 C55 C56 C57 -0.6(4) . . . . ?
C59 C55 C56 C57 179.4(3) . . . . ?
C55 C56 C57 C58 0.3(4) . . . . ?
C55 C56 C57 C60 177.9(3) . . . . ?
C54 C53 C58 C57 -1.2(4) . . . . ?
B1 C53 C58 C57 -177.4(3) . . . . ?
C56 C57 C58 C53 0.6(4) . . . . ?
C60 C57 C58 C53 -176.9(3) . . . . ?
C54 C55 C59 F15 -117.9(3) . . . . ?
C56 C55 C59 F15 62.1(4) . . . . ?
C54 C55 C59 F14 4.3(4) . . . . ?
C56 C55 C59 F14 -175.7(3) . . . . ?
C54 C55 C59 F13 124.0(3) . . . . ?
C56 C55 C59 F13 -56.0(4) . . . . ?
C56 C57 C60 F18 172.3(3) . . . . ?
C58 C57 C60 F18 -10.1(4) . . . . ?
C56 C57 C60 F17 -63.4(4) . . . . ?
C58 C57 C60 F17 114.2(3) . . . . ?
C56 C57 C60 F16 53.0(4) . . . . ?
C58 C57 C60 F16 -129.4(3) . . . . ?
C45 B1 C61 C62 133.5(3) . . . . ?
C37 B1 C61 C62 -105.9(3) . . . . ?
C53 B1 C61 C62 17.5(4) . . . . ?
C45 B1 C61 C66 -54.5(3) . . . . ?
C37 B1 C61 C66 66.1(3) . . . . ?
C53 B1 C61 C66 -170.5(2) . . . . ?
C66 C61 C62 C63 -0.1(4) . . . . ?
B1 C61 C62 C63 172.1(3) . . . . ?
C61 C62 C63 C64 -0.7(5) . . . . ?
C61 C62 C63 C67 -179.9(3) . . . . ?
C62 C63 C64 C65 0.9(5) . . . . ?
C67 C63 C64 C65 -179.9(3) . . . . ?
C63 C64 C65 C66 -0.3(5) . . . . ?
C63 C64 C65 C68 180.0(3) . . . . ?
C64 C65 C66 C61 -0.5(5) . . . . ?
C68 C65 C66 C61 179.2(3) . . . . ?
C62 C61 C66 C65 0.7(4) . . . . ?
B1 C61 C66 C65 -171.9(3) . . . . ?
C64 C63 C67 F19 129.0(4) . . . . ?
C62 C63 C67 F19 -51.8(4) . . . . ?
C64 C63 C67 F20 -109.1(4) . . . . ?
C62 C63 C67 F20 70.1(5) . . . . ?
C64 C63 C67 F21 11.7(5) . . . . ?
C62 C63 C67 F21 -169.1(3) . . . . ?
C64 C65 C68 F24 -169.7(4) . . . . ?
C66 C65 C68 F24 10.6(6) . . . . ?
C64 C65 C68 F22 63.4(5) . . . . ?
C66 C65 C68 F22 -116.3(4) . . . . ?
C64 C65 C68 F23 -50.8(5) . . . . ?
C66 C65 C68 F23 129.5(4) . . . . ?
C71 C69 C70 C71 -56.2(5) 2_767 . . . ?
C69 C70 C71 C69 54.9(5) . . . 2_767 ?
N2 C6 S1 C4 1.6(5) . . . . ?
C7 C6 S1 C4 -177.0(2) . . . . ?
N1 C4 S1 C6 -0.5(5) . . . . ?
C3 C4 S1 C6 178.3(2) . . . . ?
N3 C11 S2 C9 1.8(8) . . . . ?
C12 C11 S2 C9 -179.9(4) . . . . ?
N2 C9 S2 C11 0.1(8) . . . . ?
C8 C9 S2 C11 179.4(3) . . . . ?
N2 C9 C10 C11 0.3(16) . . . . ?
C8 C9 C10 C11 179.4(8) . . . . ?
N3 C11 C10 C9 1.2(16) . . . . ?
C12 C11 C10 C9 180.0(9) . . . . ?
N4 C16 C15 C14 1.2(11) . . . . ?
C17 C16 C15 C14 -178.5(5) . . . . ?
N3 C14 C15 C16 -2.7(11) . . . . ?
C13 C14 C15 C16 175.5(6) . . . . ?
N3 C14 S3 C16 -3.9(9) . . . . ?
C13 C14 S3 C16 175.9(4) . . . . ?
N4 C16 S3 C14 2.1(9) . . . . ?
C17 C16 S3 C14 -178.5(4) . . . . ?
N1 C4 C5 C6 -1.9(14) . . . . ?
C3 C4 C5 C6 177.3(7) . . . . ?
N2 C6 C5 C4 2.8(14) . . . . ?
C7 C6 C5 C4 -175.8(7) . . . . ?
N4 C19 S4 C1 8.2(17) . . . . ?
C18 C19 S4 C1 -176.1(6) . . . . ?
N1 C1 S4 C19 -5.7(17) . . . . ?
C2 C1 S4 C19 175.7(7) . . . . ?
